data_7104995
loop_
_publ_author_name
'Takamizawa, Satoshi'
'Takasaki, Yuichi'
'Miyake, Ryosuke'

_publ_section_title
;
 Host-guest transformational correlations for a gas inclusion
 co-crystal on changing gas pressure and temperature.
;
_journal_issue 43
_journal_name_full 'Chemical communications (Cambridge, England)'
_journal_page_first 6625
_journal_page_last 6627
_journal_paper_doi 10.1039/b914922h
_journal_year 2009
_chemical_formula_moiety 'C32 H24 Cu2 N2 O8, 2.06 (C O2)'
_chemical_formula_sum 'C34.06 H24 Cu2 N2 O12.11'
_chemical_formula_weight 782.16
_chemical_name_systematic
;
?
;
_space_group_IT_number 2
_symmetry_cell_setting triclinic
_symmetry_space_group_name_Hall '-P 1'
_symmetry_space_group_name_H-M 'P -1'
_atom_sites_solution_hydrogens geom
_atom_sites_solution_primary direct
_atom_sites_solution_secondary difmap
_audit_creation_method SHELXL-97
_cell_angle_alpha 71.867(4)
_cell_angle_beta 65.426(4)
_cell_angle_gamma 63.151(4)
_cell_formula_units_Z 1
_cell_length_a 9.6913(19)
_cell_length_b 10.366(2)
_cell_length_c 10.835(2)
_cell_measurement_reflns_used 1370
_cell_measurement_temperature 363
_cell_measurement_theta_max 24.11
_cell_measurement_theta_min 2.49
_cell_volume 872.9(3)
_computing_cell_refinement 'Bruker SMART'
_computing_data_collection 'Bruker SMART'
_computing_data_reduction 'Bruker SAINT'
_computing_molecular_graphics 'Bruker SHELXTL'
_computing_publication_material 'Bruker SHELXTL'
_computing_structure_refinement 'SHELXL-97 (Sheldrick, 1997)'
_computing_structure_solution 'SHELXS-97 (Sheldrick, 1990)'
_diffrn_ambient_temperature 363
_diffrn_detector_area_resol_mean 8.366
_diffrn_measured_fraction_theta_full 0.995
_diffrn_measured_fraction_theta_max 0.995
_diffrn_measurement_device_type 'CCD area detector'
_diffrn_measurement_method 'phi and omega scans'
_diffrn_radiation_monochromator graphite
_diffrn_radiation_source 'fine-focus sealed tube'
_diffrn_radiation_type MoK\a
_diffrn_radiation_wavelength 0.71073
_diffrn_reflns_av_R_equivalents 0.0277
_diffrn_reflns_av_sigmaI/netI 0.0642
_diffrn_reflns_limit_h_max 12
_diffrn_reflns_limit_h_min -12
_diffrn_reflns_limit_k_max 12
_diffrn_reflns_limit_k_min -13
_diffrn_reflns_limit_l_max 13
_diffrn_reflns_limit_l_min -13
_diffrn_reflns_number 5858
_diffrn_reflns_theta_full 26.73
_diffrn_reflns_theta_max 26.73
_diffrn_reflns_theta_min 2.09
_exptl_absorpt_coefficient_mu 1.283
_exptl_absorpt_correction_T_max 0.9505
_exptl_absorpt_correction_T_min 0.6624
_exptl_absorpt_correction_type empirical
_exptl_absorpt_process_details
;
SADABS; sheldrick, 1996
;
_exptl_crystal_colour blue
_exptl_crystal_density_diffrn 1.488
_exptl_crystal_density_method 'not measured'
_exptl_crystal_description plate
_exptl_crystal_F_000 396
_exptl_crystal_size_max 0.35
_exptl_crystal_size_mid 0.30
_exptl_crystal_size_min 0.04
_refine_diff_density_max 0.552
_refine_diff_density_min -0.537
_refine_diff_density_rms 0.155
_refine_ls_extinction_method none
_refine_ls_goodness_of_fit_ref 0.986
_refine_ls_hydrogen_treatment constr
_refine_ls_matrix_type full
_refine_ls_number_parameters 271
_refine_ls_number_reflns 3685
_refine_ls_number_restraints 96
_refine_ls_restrained_S_all 0.988
_refine_ls_R_factor_all 0.0797
_refine_ls_R_factor_gt 0.0464
_refine_ls_shift/su_max 0.000
_refine_ls_shift/su_mean 0.000
_refine_ls_structure_factor_coef Fsqd
_refine_ls_weighting_details 'calc w=1/[\s^2^(Fo^2^)+(0.0750P)^2^+0.0000P] where P=(Fo^2^+2Fc^2^)/3'
_refine_ls_weighting_scheme calc
_refine_ls_wR_factor_gt 0.1173
_refine_ls_wR_factor_ref 0.1368
_reflns_number_gt 2416
_reflns_number_total 3685
_reflns_threshold_expression >2sigma(I)
_cod_data_source_file b914922h.txt
_cod_data_source_block 90527t1_1b_363K
_cod_depositor_comments
;
The following automatic conversions were performed:
'_symmetry_cell_setting' value 'Triclinic' changed to 'triclinic'
according to '/home/saulius/struct/CIF-dictionaries/cif_core.dic'
dictionary named 'cif_core.dic' version 2.4.1 from 2010-06-29.

Automatic conversion script
Id: cif_fix_enum 1527 2010-12-29 10:47:43Z saulius 
;
_cod_original_sg_symbol_H-M P-1
_cod_database_code 7104995

loop_
_symmetry_equiv_pos_as_xyz
'x, y, z'
'-x, -y, -z'

loop_
_atom_site_label
_atom_site_type_symbol
_atom_site_fract_x
_atom_site_fract_y
_atom_site_fract_z
_atom_site_U_iso_or_equiv
_atom_site_adp_type
_atom_site_occupancy
_atom_site_symmetry_multiplicity
_atom_site_calc_flag
_atom_site_refinement_flags
_atom_site_disorder_assembly
_atom_site_disorder_group
C1 C 0.1668(4) 0.7510(4) 0.4228(4) 0.0529(10) Uani 1 1 d . . .
C2 C 0.2680(5) 0.6036(4) 0.3814(4) 0.0543(10) Uani 1 1 d . . .
C3 C 0.4350(6) 0.5444(5) 0.3574(5) 0.0774(14) Uani 1 1 d . . .
H3 H 0.4847 0.5978 0.3669 0.093 Uiso 1 1 calc R . .
C4 C 0.5284(7) 0.4075(6) 0.3197(6) 0.0972(18) Uani 1 1 d . . .
H4 H 0.6405 0.3685 0.3038 0.117 Uiso 1 1 calc R . .
C5 C 0.4559(8) 0.3292(6) 0.3058(6) 0.0964(18) Uani 1 1 d . . .
H5 H 0.5192 0.2374 0.2787 0.116 Uiso 1 1 calc R . .
C6 C 0.2901(8) 0.3847(6) 0.3316(6) 0.0889(16) Uani 1 1 d . . .
H6 H 0.2413 0.3305 0.3224 0.107 Uiso 1 1 calc R . .
C7 C 0.1968(6) 0.5200(5) 0.3707(5) 0.0677(12) Uani 1 1 d . . .
H7 H 0.0842 0.5561 0.3903 0.081 Uiso 1 1 calc R . .
C8 C -0.0424(5) 0.8735(5) 0.7468(5) 0.0589(11) Uani 1 1 d . . .
C9 C -0.0634(5) 0.7970(5) 0.8911(5) 0.0662(12) Uani 1 1 d . . .
C10 C -0.1667(7) 0.7225(6) 0.9531(6) 0.0932(17) Uani 1 1 d . . .
H10 H -0.2253 0.7200 0.9049 0.112 Uiso 1 1 calc R . .
C11 C -0.1851(9) 0.6514(8) 1.0852(7) 0.118(2) Uani 1 1 d . . .
H11 H -0.2562 0.6014 1.1260 0.141 Uiso 1 1 calc R . .
C12 C -0.0990(10) 0.6535(8) 1.1576(7) 0.117(2) Uani 1 1 d . . .
H12 H -0.1097 0.6040 1.2468 0.141 Uiso 1 1 calc R . .
C13 C 0.0020(9) 0.7290(8) 1.0969(7) 0.116(2) Uani 1 1 d . . .
H13 H 0.0588 0.7332 1.1458 0.139 Uiso 1 1 calc R . .
C14 C 0.0211(7) 0.7987(7) 0.9653(6) 0.0937(17) Uani 1 1 d . . .
H14 H 0.0926 0.8482 0.9248 0.112 Uiso 1 1 calc R . .
C15 C 0.3582(4) 1.0656(4) 0.5873(4) 0.0517(10) Uani 1 1 d . . .
H15 H 0.2599 1.1122 0.6512 0.062 Uiso 1 1 calc R . .
C16 C 0.4990(4) 0.9423(4) 0.4079(4) 0.0512(10) Uani 1 1 d . . .
H16 H 0.5031 0.8996 0.3419 0.061 Uiso 1 1 calc R . .
C1SB C 0.597(7) 0.102(7) 0.986(9) 0.331(14) Uani 0.341(16) 1 d PDU A 1
O2SB O 0.532(5) 0.020(5) 1.049(4) 0.332(15) Uani 0.341(16) 1 d PDU . 1
O1SB O 0.688(6) 0.159(5) 0.919(4) 0.319(15) Uani 0.341(16) 1 d PDU A 1
C1SA C 0.597(10) 0.115(7) 0.978(5) 0.332(14) Uani 0.389(19) 1 d PDU B 2
O2SA O 0.615(4) 0.075(4) 1.085(3) 0.291(15) Uani 0.389(19) 1 d PDU B 2
O1SA O 0.566(4) 0.118(4) 0.884(3) 0.315(16) Uani 0.389(19) 1 d PDU B 2
C2S C 0.5000 0.5000 1.0000 0.244(14) Uani 0.597(18) 2 d SPU . .
Cu1 Cu 0.12953(5) 1.01125(5) 0.49648(5) 0.0490(2) Uani 1 1 d . . .
N1 N 0.3556(3) 1.0091(3) 0.4950(3) 0.0442(7) Uani 1 1 d . . .
O1 O 0.2372(3) 0.8196(3) 0.4360(3) 0.0616(8) Uani 1 1 d . . .
O2 O 0.0159(3) 0.7991(3) 0.4418(3) 0.0632(8) Uani 1 1 d . . .
O3 O -0.1429(3) 0.8913(3) 0.6930(3) 0.0639(8) Uani 1 1 d . . .
O4 O 0.0760(3) 0.9159(4) 0.6881(3) 0.0685(8) Uani 1 1 d . . .
O3S O 0.5287(19) 0.3823(17) 0.9852(14) 0.267(11) Uani 0.597(18) 1 d PU . .

loop_
_atom_site_aniso_label
_atom_site_aniso_U_11
_atom_site_aniso_U_22
_atom_site_aniso_U_33
_atom_site_aniso_U_23
_atom_site_aniso_U_13
_atom_site_aniso_U_12
C1 0.0431(19) 0.058(3) 0.061(3) -0.006(2) -0.0191(18) -0.0218(18)
C2 0.057(2) 0.050(2) 0.055(3) -0.0005(19) -0.0203(19) -0.0223(19)
C3 0.064(3) 0.063(3) 0.101(4) -0.011(3) -0.026(3) -0.023(2)
C4 0.073(3) 0.066(4) 0.122(5) -0.016(3) -0.023(3) -0.007(3)
C5 0.124(5) 0.049(3) 0.093(4) -0.007(3) -0.029(4) -0.022(3)
C6 0.124(5) 0.067(4) 0.090(4) -0.003(3) -0.038(4) -0.050(4)
C7 0.081(3) 0.059(3) 0.073(3) -0.005(2) -0.031(2) -0.032(2)
C8 0.047(2) 0.058(3) 0.068(3) -0.015(2) -0.018(2) -0.0148(19)
C9 0.059(2) 0.072(3) 0.059(3) -0.006(2) -0.016(2) -0.023(2)
C10 0.103(4) 0.103(4) 0.077(4) 0.005(3) -0.025(3) -0.057(4)
C11 0.139(6) 0.122(6) 0.089(5) 0.004(4) -0.016(4) -0.079(5)
C12 0.147(6) 0.113(5) 0.070(4) 0.004(4) -0.036(4) -0.041(5)
C13 0.126(5) 0.136(6) 0.083(5) 0.013(4) -0.050(4) -0.051(5)
C14 0.090(4) 0.119(5) 0.073(4) 0.003(3) -0.032(3) -0.046(3)
C15 0.0329(17) 0.063(3) 0.064(3) -0.024(2) -0.0099(17) -0.0187(17)
C16 0.0430(19) 0.063(3) 0.063(3) -0.021(2) -0.0193(19) -0.0226(18)
C1SB 0.35(3) 0.26(2) 0.21(2) -0.081(18) -0.062(19) 0.037(15)
O2SB 0.35(3) 0.26(2) 0.21(2) -0.080(18) -0.062(19) 0.039(16)
O1SB 0.35(3) 0.25(2) 0.21(2) -0.074(18) -0.07(2) 0.020(17)
C1SA 0.35(3) 0.26(2) 0.21(2) -0.080(18) -0.062(19) 0.037(15)
O2SA 0.35(3) 0.25(2) 0.19(2) -0.119(17) -0.087(18) 0.004(16)
O1SA 0.35(3) 0.25(2) 0.19(2) -0.091(18) -0.062(19) 0.037(18)
C2S 0.270(15) 0.241(16) 0.211(15) -0.033(9) -0.082(9) -0.084(9)
Cu1 0.0310(2) 0.0599(3) 0.0673(4) -0.0088(2) -0.0225(2) -0.0210(2)
N1 0.0295(13) 0.0507(19) 0.060(2) -0.0092(16) -0.0186(13) -0.0165(13)
O1 0.0438(13) 0.0633(18) 0.092(2) -0.0210(16) -0.0282(14) -0.0201(13)
O2 0.0451(14) 0.0705(19) 0.087(2) -0.0231(17) -0.0236(14) -0.0232(14)
O3 0.0546(15) 0.081(2) 0.066(2) -0.0005(16) -0.0235(14) -0.0367(15)
O4 0.0536(16) 0.092(2) 0.069(2) 0.0013(17) -0.0294(14) -0.0343(16)
O3S 0.297(13) 0.283(14) 0.210(12) -0.031(8) -0.081(8) -0.105(8)

loop_
_atom_type_symbol
_atom_type_description
_atom_type_scat_dispersion_real
_atom_type_scat_dispersion_imag
_atom_type_scat_source
C C 0.0033 0.0016 'International Tables Vol C Tables 4.2.6.8 and 6.1.1.4'
H H 0.0000 0.0000 'International Tables Vol C Tables 4.2.6.8 and 6.1.1.4'
N N 0.0061 0.0033 'International Tables Vol C Tables 4.2.6.8 and 6.1.1.4'
O O 0.0106 0.0060 'International Tables Vol C Tables 4.2.6.8 and 6.1.1.4'
Cu Cu 0.3201 1.2651 'International Tables Vol C Tables 4.2.6.8 and 6.1.1.4'

loop_
_geom_angle_atom_site_label_1
_geom_angle_atom_site_label_2
_geom_angle_atom_site_label_3
_geom_angle
_geom_angle_site_symmetry_1
_geom_angle_site_symmetry_3
_geom_angle_publ_flag
O1 C1 O2 124.3(4) . . ?
O1 C1 C2 118.0(3) . . ?
O2 C1 C2 117.7(3) . . ?
C7 C2 C3 118.4(4) . . ?
C7 C2 C1 120.8(4) . . ?
C3 C2 C1 120.8(4) . . ?
C4 C3 C2 120.7(5) . . ?
C5 C4 C3 119.7(5) . . ?
C4 C5 C6 120.5(5) . . ?
C7 C6 C5 119.9(5) . . ?
C6 C7 C2 120.8(5) . . ?
O3 C8 O4 124.8(4) . . ?
O3 C8 C9 118.1(4) . . ?
O4 C8 C9 117.1(4) . . ?
C10 C9 C14 118.1(5) . . ?
C10 C9 C8 120.9(5) . . ?
C14 C9 C8 121.0(4) . . ?
C9 C10 C11 121.0(6) . . ?
C10 C11 C12 120.2(6) . . ?
C13 C12 C11 118.9(6) . . ?
C12 C13 C14 120.7(7) . . ?
C13 C14 C9 121.1(6) . . ?
N1 C15 C16 122.2(3) . 2_676 ?
N1 C16 C15 121.5(3) . 2_676 ?
O1SB C1SB O2SB 167(6) . . ?
C1SB O2SB O2SB 111(7) . 2_657 ?
O1SA C1SA O2SA 159(4) . . ?
O3S C2S O3S 180.000(4) . 2_667 ?
O2 Cu1 O1 169.15(9) 2_576 . ?
O2 Cu1 O4 89.27(13) 2_576 . ?
O1 Cu1 O4 89.68(13) . . ?
O2 Cu1 O3 88.58(13) 2_576 2_576 ?
O1 Cu1 O3 90.42(13) . 2_576 ?
O4 Cu1 O3 169.15(10) . 2_576 ?
O2 Cu1 N1 97.83(10) 2_576 . ?
O1 Cu1 N1 93.01(10) . . ?
O4 Cu1 N1 93.15(11) . . ?
O3 Cu1 N1 97.68(11) 2_576 . ?
O2 Cu1 Cu1 86.55(7) 2_576 2_576 ?
O1 Cu1 Cu1 82.60(7) . 2_576 ?
O4 Cu1 Cu1 84.27(8) . 2_576 ?
O3 Cu1 Cu1 84.99(8) 2_576 2_576 ?
N1 Cu1 Cu1 174.91(8) . 2_576 ?
C15 N1 C16 116.3(3) . . ?
C15 N1 Cu1 121.7(2) . . ?
C16 N1 Cu1 121.9(2) . . ?
C1 O1 Cu1 125.6(2) . . ?
C1 O2 Cu1 120.9(2) . 2_576 ?
C8 O3 Cu1 122.6(3) . 2_576 ?
C8 O4 Cu1 123.3(3) . . ?

loop_
_geom_bond_atom_site_label_1
_geom_bond_atom_site_label_2
_geom_bond_distance
_geom_bond_site_symmetry_2
_geom_bond_publ_flag
C1 O1 1.255(4) . ?
C1 O2 1.259(4) . ?
C1 C2 1.485(5) . ?
C2 C7 1.382(5) . ?
C2 C3 1.384(6) . ?
C3 C4 1.376(6) . ?
C4 C5 1.362(7) . ?
C5 C6 1.371(8) . ?
C6 C7 1.367(6) . ?
C8 O3 1.251(4) . ?
C8 O4 1.261(5) . ?
C8 C9 1.492(6) . ?
C9 C10 1.366(7) . ?
C9 C14 1.373(7) . ?
C10 C11 1.368(8) . ?
C11 C12 1.373(9) . ?
C12 C13 1.356(9) . ?
C13 C14 1.360(8) . ?
C15 N1 1.321(4) . ?
C15 C16 1.371(4) 2_676 ?
C16 N1 1.322(4) . ?
C16 C15 1.371(4) 2_676 ?
C1SB O1SB 1.158(7) . ?
C1SB O2SB 1.159(7) . ?
O2SB O2SB 1.64(9) 2_657 ?
C1SA O1SA 1.161(7) . ?
C1SA O2SA 1.161(7) . ?
C2S O3S 1.171(16) . ?
C2S O3S 1.171(16) 2_667 ?
Cu1 O2 1.957(3) 2_576 ?
Cu1 O1 1.958(3) . ?
Cu1 O4 1.961(3) . ?
Cu1 O3 1.965(3) 2_576 ?
Cu1 N1 2.174(2) . ?
Cu1 Cu1 2.5927(8) 2_576 ?
O2 Cu1 1.957(3) 2_576 ?
O3 Cu1 1.965(3) 2_576 ?

loop_
_geom_torsion_atom_site_label_1
_geom_torsion_atom_site_label_2
_geom_torsion_atom_site_label_3
_geom_torsion_atom_site_label_4
_geom_torsion
_geom_torsion_site_symmetry_1
_geom_torsion_site_symmetry_2
_geom_torsion_site_symmetry_3
_geom_torsion_site_symmetry_4
_geom_torsion_publ_flag
O1 C1 C2 C7 177.3(4) . . . . ?
O2 C1 C2 C7 -3.0(6) . . . . ?
O1 C1 C2 C3 -0.4(6) . . . . ?
O2 C1 C2 C3 179.4(4) . . . . ?
C7 C2 C3 C4 2.0(7) . . . . ?
C1 C2 C3 C4 179.7(4) . . . . ?
C2 C3 C4 C5 0.0(8) . . . . ?
C3 C4 C5 C6 -1.2(9) . . . . ?
C4 C5 C6 C7 0.4(9) . . . . ?
C5 C6 C7 C2 1.7(8) . . . . ?
C3 C2 C7 C6 -2.8(7) . . . . ?
C1 C2 C7 C6 179.5(4) . . . . ?
O3 C8 C9 C10 13.3(7) . . . . ?
O4 C8 C9 C10 -167.0(5) . . . . ?
O3 C8 C9 C14 -167.2(4) . . . . ?
O4 C8 C9 C14 12.6(7) . . . . ?
C14 C9 C10 C11 -0.1(9) . . . . ?
C8 C9 C10 C11 179.5(5) . . . . ?
C9 C10 C11 C12 -0.2(10) . . . . ?
C10 C11 C12 C13 1.1(11) . . . . ?
C11 C12 C13 C14 -1.6(11) . . . . ?
C12 C13 C14 C9 1.3(10) . . . . ?
C10 C9 C14 C13 -0.4(8) . . . . ?
C8 C9 C14 C13 180.0(5) . . . . ?
O1SB C1SB O2SB O2SB -92(50) . . . 2_657 ?
C16 C15 N1 C16 0.9(7) 2_676 . . . ?
C16 C15 N1 Cu1 176.3(3) 2_676 . . . ?
C15 C16 N1 C15 -0.9(7) 2_676 . . . ?
C15 C16 N1 Cu1 -176.3(3) 2_676 . . . ?
O2 Cu1 N1 C15 35.5(3) 2_576 . . . ?
O1 Cu1 N1 C15 -144.0(3) . . . . ?
O4 Cu1 N1 C15 -54.2(3) . . . . ?
O3 Cu1 N1 C15 125.1(3) 2_576 . . . ?
Cu1 Cu1 N1 C15 -113.6(9) 2_576 . . . ?
O2 Cu1 N1 C16 -149.3(3) 2_576 . . . ?
O1 Cu1 N1 C16 31.1(3) . . . . ?
O4 Cu1 N1 C16 121.0(3) . . . . ?
O3 Cu1 N1 C16 -59.7(3) 2_576 . . . ?
Cu1 Cu1 N1 C16 61.6(11) 2_576 . . . ?
O2 C1 O1 Cu1 2.9(6) . . . . ?
C2 C1 O1 Cu1 -177.4(3) . . . . ?
O2 Cu1 O1 C1 -1.6(9) 2_576 . . . ?
O4 Cu1 O1 C1 82.9(3) . . . . ?
O3 Cu1 O1 C1 -86.3(3) 2_576 . . . ?
N1 Cu1 O1 C1 176.0(3) . . . . ?
Cu1 Cu1 O1 C1 -1.4(3) 2_576 . . . ?
O1 C1 O2 Cu1 -2.7(6) . . . 2_576 ?
C2 C1 O2 Cu1 177.6(3) . . . 2_576 ?
O4 C8 O3 Cu1 0.7(6) . . . 2_576 ?
C9 C8 O3 Cu1 -179.5(3) . . . 2_576 ?
O3 C8 O4 Cu1 -2.8(6) . . . . ?
C9 C8 O4 Cu1 177.4(3) . . . . ?
O2 Cu1 O4 C8 89.2(3) 2_576 . . . ?
O1 Cu1 O4 C8 -80.0(3) . . . . ?
O3 Cu1 O4 C8 10.6(8) 2_576 . . . ?
N1 Cu1 O4 C8 -173.0(3) . . . . ?
Cu1 Cu1 O4 C8 2.6(3) 2_576 . . . ?
